data_7044764
loop_
_publ_author_name
'Lyubov, Dmitry M.'
'Cherkasov, Anton V.'
'Fukin, Georgy K.'
'Lyssenko, Konstantin A.'
'Rychagova, Elena A.'
'Ketkov, Sergey Yu'
'Trifonov, Alexander A.'

_publ_section_title
;
 Rare-earth metal-mediated PhC[triple bond, length as m-dash]N insertion
 into N,N-bis(trimethylsilyl)naphthalene-1,8-diamido dianion - a synthetic
 approach to complexes coordinated by ansa-bridged amido-amidinato ligand.
;
_journal_issue 2
_journal_name_full 'Dalton transactions (Cambridge, England : 2003)'
_journal_page_first 438
_journal_page_last 451
_journal_paper_doi 10.1039/c7dt03809g
_journal_volume 47
_journal_year 2018
_chemical_formula_moiety 'C46 H59 Cl N6 Si4 Y, C16 H32 Li O4'
_chemical_formula_sum 'C62 H91 Cl Li N6 O4 Si4 Y'
_chemical_formula_weight 1228.06
_space_group_crystal_system triclinic
_space_group_IT_number 2
_space_group_name_Hall '-P 1'
_space_group_name_H-M_alt 'P -1'
_symmetry_space_group_name_Hall '-P 1'
_symmetry_space_group_name_H-M 'P -1'
_atom_sites_solution_hydrogens mixed
_atom_sites_solution_primary dual
_atom_sites_solution_secondary difmap
_audit_creation_method SHELXL-2017/1
_audit_update_record
;
2017-11-07 deposited with the CCDC.
2017-11-14 downloaded from the CCDC.
;
_cell_angle_alpha 82.8080(10)
_cell_angle_beta 78.5910(10)
_cell_angle_gamma 86.2320(10)
_cell_formula_units_Z 2
_cell_length_a 13.4602(5)
_cell_length_b 14.5208(5)
_cell_length_c 17.8410(7)
_cell_measurement_reflns_used 4676
_cell_measurement_temperature 100(2)
_cell_measurement_theta_max 25.03
_cell_measurement_theta_min 2.34
_cell_volume 3388.3(2)
_computing_cell_refinement SAINT
_computing_data_collection SMART
_computing_data_reduction SAINT
_computing_molecular_graphics SHELXTL
_computing_publication_material SHELXTL
_computing_structure_refinement SHELXL-2014/7
_computing_structure_solution SHELXT-2014/4
_diffrn_ambient_temperature 100(2)
_diffrn_measured_fraction_theta_full 0.996
_diffrn_measured_fraction_theta_max 0.992
_diffrn_measurement_device_type 'Bruker Smart Apex (CCD)'
_diffrn_measurement_method '\w scans'
_diffrn_radiation_type MoK\a
_diffrn_radiation_wavelength 0.71073
_diffrn_reflns_av_R_equivalents 0.0482
_diffrn_reflns_av_unetI/netI 0.0796
_diffrn_reflns_Laue_measured_fraction_full 0.996
_diffrn_reflns_Laue_measured_fraction_max 0.992
_diffrn_reflns_limit_h_max 17
_diffrn_reflns_limit_h_min -17
_diffrn_reflns_limit_k_max 18
_diffrn_reflns_limit_k_min -18
_diffrn_reflns_limit_l_max 22
_diffrn_reflns_limit_l_min -22
_diffrn_reflns_number 31883
_diffrn_reflns_point_group_measured_fraction_full 0.996
_diffrn_reflns_point_group_measured_fraction_max 0.992
_diffrn_reflns_theta_full 25.242
_diffrn_reflns_theta_max 27.098
_diffrn_reflns_theta_min 2.122
_diffrn_source 'fine focus sealed tube'
_exptl_absorpt_coefficient_mu 1.017
_exptl_absorpt_correction_T_max 0.8263
_exptl_absorpt_correction_T_min 0.7215
_exptl_absorpt_correction_type multi-scan
_exptl_absorpt_process_details
;
SADABS 2016/2: L. Krause et al., J. Appl. Cryst., 2015, 48, 3-10
;
_exptl_crystal_colour yellow
_exptl_crystal_density_diffrn 1.204
_exptl_crystal_description prism
_exptl_crystal_F_000 1304
_exptl_crystal_size_max 0.380
_exptl_crystal_size_mid 0.260
_exptl_crystal_size_min 0.120
_refine_diff_density_max 0.646
_refine_diff_density_min -0.331
_refine_diff_density_rms 0.078
_refine_ls_extinction_method none
_refine_ls_goodness_of_fit_ref 1.016
_refine_ls_hydrogen_treatment mixed
_refine_ls_matrix_type full
_refine_ls_number_parameters 774
_refine_ls_number_reflns 14832
_refine_ls_number_restraints 106
_refine_ls_restrained_S_all 1.018
_refine_ls_R_factor_all 0.0937
_refine_ls_R_factor_gt 0.0529
_refine_ls_shift/su_max 0.001
_refine_ls_shift/su_mean 0.000
_refine_ls_structure_factor_coef Fsqd
_refine_ls_weighting_details 'w=1/[\s^2^(Fo^2^)+(0.0580P)^2^+0.4800P] where P=(Fo^2^+2Fc^2^)/3'
_refine_ls_weighting_scheme calc
_refine_ls_wR_factor_gt 0.1081
_refine_ls_wR_factor_ref 0.1239
_reflns_Friedel_coverage 0.000
_reflns_number_gt 10121
_reflns_number_total 14832
_reflns_threshold_expression 'I > 2\s(I)'
_cod_data_source_file c7dt03809g2.cif
_cod_data_source_block 3Y
_cod_depositor_comments 'Adding full bibliography for 7044761--7044767.cif.'
_cod_database_code 7044764
_shelx_shelxl_version_number 2017/1
_shelx_space_group_comment
;
The symmetry employed for this shelxl refinement is uniquely defined
by the following loop, which should always be used as a source of
symmetry information in preference to the above space-group names.
They are only intended as comments.
;
_shelx_estimated_absorpt_t_min 0.698
_shelx_estimated_absorpt_t_max 0.888

loop_
_space_group_symop_operation_xyz
'x, y, z'
'-x, -y, -z'

loop_
_atom_site_label
_atom_site_type_symbol
_atom_site_fract_x
_atom_site_fract_y
_atom_site_fract_z
_atom_site_U_iso_or_equiv
_atom_site_adp_type
_atom_site_occupancy
_atom_site_site_symmetry_order
_atom_site_calc_flag
_atom_site_refinement_flags_posn
_atom_site_refinement_flags_adp
_atom_site_refinement_flags_occupancy
_atom_site_disorder_assembly
_atom_site_disorder_group
Y1 Y 0.23865(2) 0.32344(2) 0.27744(2) 0.01901(5) Uani 1 1 d . . . . .
Cl1 Cl 0.13337(5) 0.19028(4) 0.36069(4) 0.03638(17) Uani 1 1 d . . . . .
Si1 Si 0.20815(5) 0.23258(4) 0.08952(4) 0.02373(15) Uani 1 1 d . . . . .
Si2 Si 0.01358(5) 0.45358(5) 0.31274(4) 0.02704(16) Uani 1 1 d . . . . .
Si3 Si 0.35603(5) 0.38920(4) 0.44078(4) 0.02484(16) Uani 1 1 d . . . . .
Si4 Si 0.36195(5) -0.01077(5) 0.37990(4) 0.02630(16) Uani 1 1 d . . . . .
N1 N 0.24195(14) 0.31072(12) 0.14437(10) 0.0212(4) Uani 1 1 d . . . . .
N2 N 0.30573(13) 0.43490(12) 0.17890(10) 0.0190(4) Uani 1 1 d . . . . .
N3 N 0.14333(14) 0.45851(12) 0.29575(11) 0.0227(5) Uani 1 1 d . . . . .
N4 N 0.36054(14) 0.34532(12) 0.35376(10) 0.0203(4) Uani 1 1 d . . . . .
N5 N 0.40934(13) 0.25449(12) 0.25767(10) 0.0187(4) Uani 1 1 d . . . . .
N6 N 0.39863(15) 0.06722(13) 0.29985(11) 0.0260(5) Uani 1 1 d . . . . .
H6N H 0.3903(15) 0.1152(14) 0.3047(12) 0.011(6) Uiso 1 1 d . . . . .
C1 C 0.27010(16) 0.39876(15) 0.12568(13) 0.0201(5) Uani 1 1 d . . . . .
C2 C 0.25252(18) 0.45512(16) 0.05220(13) 0.0240(5) Uani 1 1 d . . . . .
C3 C 0.3208(2) 0.45059(17) -0.01626(14) 0.0335(7) Uani 1 1 d . . . . .
H3A H 0.381432 0.413054 -0.017030 0.040 Uiso 1 1 calc R U . . .
C4 C 0.3015(3) 0.5005(2) -0.08415(16) 0.0502(9) Uani 1 1 d . . . . .
H4A H 0.348545 0.496598 -0.131087 0.060 Uiso 1 1 calc R U . . .
C5 C 0.2143(3) 0.5555(2) -0.08298(17) 0.0595(9) Uani 1 1 d . . . . .
H5A H 0.200656 0.589347 -0.129207 0.071 Uiso 1 1 calc R U . . .
C6 C 0.1466(3) 0.5614(2) -0.01451(19) 0.0574(9) Uani 1 1 d . . . . .
H6A H 0.086407 0.599602 -0.013928 0.069 Uiso 1 1 calc R U . . .
C7 C 0.1653(2) 0.51214(18) 0.05344(16) 0.0385(7) Uani 1 1 d . . . . .
H7A H 0.118903 0.517376 0.100466 0.046 Uiso 1 1 calc R U . . .
C8 C 0.1673(2) 0.12742(18) 0.15694(16) 0.0465(8) Uani 1 1 d . . . . .
H8A H 0.148735 0.080142 0.128110 0.070 Uiso 1 1 calc R U . . .
H8B H 0.108631 0.144032 0.195656 0.070 Uiso 1 1 calc R U . . .
H8C H 0.223152 0.102759 0.182516 0.070 Uiso 1 1 calc R U . . .
C9 C 0.31671(19) 0.19608(19) 0.01549(15) 0.0355(7) Uani 1 1 d . . . . .
H9A H 0.296916 0.144937 -0.008697 0.053 Uiso 1 1 calc R U . . .
H9B H 0.374636 0.175388 0.039995 0.053 Uiso 1 1 calc R U . . .
H9C H 0.335690 0.248695 -0.023758 0.053 Uiso 1 1 calc R U . . .
C10 C 0.10116(19) 0.27660(19) 0.03977(15) 0.0370(7) Uani 1 1 d . . . . .
H10A H 0.079642 0.226343 0.015504 0.056 Uiso 1 1 calc R U . . .
H10B H 0.123841 0.328075 0.000322 0.056 Uiso 1 1 calc R U . . .
H10C H 0.044045 0.298412 0.077468 0.056 Uiso 1 1 calc R U . . .
C11 C 0.32779(17) 0.52755(15) 0.17976(12) 0.0206(5) Uani 1 1 d . . . . .
C12 C 0.40367(17) 0.56888(16) 0.12488(13) 0.0239(6) Uani 1 1 d . . . . .
H12C H 0.433227 0.537998 0.081405 0.029 Uiso 1 1 calc R U . . .
C13 C 0.43799(18) 0.65617(16) 0.13230(14) 0.0278(6) Uani 1 1 d . . . . .
H13C H 0.488412 0.684928 0.092990 0.033 Uiso 1 1 calc R U . . .
C14 C 0.39896(19) 0.69939(16) 0.19579(14) 0.0292(6) Uani 1 1 d . . . . .
H14C H 0.425978 0.756119 0.202116 0.035 Uiso 1 1 calc R U . . .
C15 C 0.31826(18) 0.66094(16) 0.25292(14) 0.0269(6) Uani 1 1 d . . . . .
C16 C 0.2756(2) 0.71011(16) 0.31598(14) 0.0324(6) Uani 1 1 d . . . . .
H16B H 0.303698 0.766588 0.321697 0.039 Uiso 1 1 calc R U . . .
C17 C 0.1950(2) 0.67712(17) 0.36834(15) 0.0348(7) Uani 1 1 d . . . . .
H17A H 0.166914 0.710520 0.410648 0.042 Uiso 1 1 calc R U . . .
C18 C 0.15291(19) 0.59444(16) 0.36050(14) 0.0289(6) Uani 1 1 d . . . . .
H18A H 0.095616 0.573894 0.397702 0.035 Uiso 1 1 calc R U . . .
C19 C 0.19046(17) 0.54019(15) 0.30090(13) 0.0233(6) Uani 1 1 d . . . . .
C20 C 0.27837(17) 0.57425(15) 0.24485(13) 0.0218(5) Uani 1 1 d . . . . .
C21 C -0.0498(2) 0.5664(2) 0.28088(18) 0.0503(9) Uani 1 1 d . . . . .
H21A H -0.123049 0.558982 0.288475 0.075 Uiso 1 1 calc R U . . .
H21B H -0.022864 0.584770 0.226253 0.075 Uiso 1 1 calc R U . . .
H21C H -0.036512 0.614367 0.311258 0.075 Uiso 1 1 calc R U . . .
C22 C -0.04664(19) 0.41597(19) 0.41500(14) 0.0350(7) Uani 1 1 d . . . . .
H22A H -0.120191 0.413980 0.419229 0.052 Uiso 1 1 calc R U . . .
H22B H -0.032014 0.460204 0.448214 0.052 Uiso 1 1 calc R U . . .
H22C H -0.019217 0.354060 0.431072 0.052 Uiso 1 1 calc R U . . .
C23 C -0.0172(2) 0.3664(2) 0.25220(15) 0.0378(7) Uani 1 1 d . . . . .
H23A H -0.090706 0.367690 0.254836 0.057 Uiso 1 1 calc R U . . .
H23B H 0.005987 0.304124 0.271522 0.057 Uiso 1 1 calc R U . . .
H23C H 0.017014 0.381758 0.198668 0.057 Uiso 1 1 calc R U . . .
C24 C 0.43553(17) 0.30281(15) 0.30884(13) 0.0209(5) Uani 1 1 d . . . . .
C25 C 0.54305(17) 0.29998(17) 0.32129(13) 0.0250(6) Uani 1 1 d . . . . .
C26 C 0.58885(18) 0.21447(18) 0.34248(14) 0.0306(6) Uani 1 1 d . . . . .
H26A H 0.555901 0.158880 0.341458 0.037 Uiso 1 1 calc R U . . .
C27 C 0.68190(19) 0.2097(2) 0.36502(16) 0.0385(7) Uani 1 1 d . . . . .
H27A H 0.711575 0.151135 0.380979 0.046 Uiso 1 1 calc R U . . .
C28 C 0.7315(2) 0.2902(2) 0.36423(17) 0.0478(8) Uani 1 1 d . . . . .
H28A H 0.794733 0.287173 0.380641 0.057 Uiso 1 1 calc R U . . .
C29 C 0.6894(2) 0.3752(2) 0.33964(17) 0.0452(8) Uani 1 1 d . . . . .
H29A H 0.725418 0.430037 0.336616 0.054 Uiso 1 1 calc R U . . .
C30 C 0.59403(19) 0.38081(18) 0.31918(15) 0.0329(6) Uani 1 1 d . . . . .
H30A H 0.564174 0.439518 0.303916 0.040 Uiso 1 1 calc R U . . .
C31 C 0.3975(2) 0.51119(17) 0.42925(15) 0.0366(7) Uani 1 1 d . . . . .
H31A H 0.373811 0.538347 0.477573 0.055 Uiso 1 1 calc R U . . .
H31B H 0.368731 0.547818 0.388059 0.055 Uiso 1 1 calc R U . . .
H31C H 0.471700 0.511436 0.416053 0.055 Uiso 1 1 calc R U . . .
C32 C 0.2193(2) 0.38587(18) 0.48829(14) 0.0340(7) Uani 1 1 d . . . . .
H32A H 0.210163 0.409938 0.538242 0.051 Uiso 1 1 calc R U . . .
H32B H 0.197768 0.321660 0.495931 0.051 Uiso 1 1 calc R U . . .
H32C H 0.178365 0.424282 0.455608 0.051 Uiso 1 1 calc R U . . .
C33 C 0.4325(2) 0.31474(17) 0.50392(14) 0.0325(6) Uani 1 1 d . . . . .
H33A H 0.421048 0.337301 0.554584 0.049 Uiso 1 1 calc R U . . .
H33B H 0.504681 0.317582 0.480472 0.049 Uiso 1 1 calc R U . . .
H33C H 0.411861 0.250361 0.509759 0.049 Uiso 1 1 calc R U . . .
C34 C 0.47816(16) 0.23049(15) 0.19099(13) 0.0206(5) Uani 1 1 d . . . . .
C35 C 0.52733(17) 0.29971(16) 0.14012(13) 0.0250(6) Uani 1 1 d . . . . .
H35A H 0.522306 0.361184 0.153923 0.030 Uiso 1 1 calc R U . . .
C36 C 0.58482(18) 0.28177(17) 0.06823(14) 0.0294(6) Uani 1 1 d . . . . .
H36A H 0.618986 0.330534 0.034442 0.035 Uiso 1 1 calc R U . . .
C37 C 0.59144(17) 0.19364(17) 0.04699(14) 0.0279(6) Uani 1 1 d . . . . .
H37A H 0.627829 0.182423 -0.002568 0.033 Uiso 1 1 calc R U . . .
C38 C 0.54469(17) 0.11893(16) 0.09801(13) 0.0235(5) Uani 1 1 d . . . . .
C39 C 0.55353(18) 0.02846(17) 0.07571(14) 0.0299(6) Uani 1 1 d . . . . .
H39A H 0.592315 0.017395 0.026836 0.036 Uiso 1 1 calc R U . . .
C40 C 0.50719(19) -0.04290(18) 0.12337(14) 0.0329(6) Uani 1 1 d . . . . .
H40A H 0.510913 -0.102827 0.106610 0.040 Uiso 1 1 calc R U . . .
C41 C 0.45371(19) -0.02879(17) 0.19736(15) 0.0307(6) Uani 1 1 d . . . . .
H41A H 0.422250 -0.079823 0.229956 0.037 Uiso 1 1 calc R U . . .
C42 C 0.44560(17) 0.05747(15) 0.22410(13) 0.0222(5) Uani 1 1 d . . . . .
C43 C 0.48824(17) 0.13649(15) 0.17258(13) 0.0220(5) Uani 1 1 d . . . . .
C44 C 0.23749(19) -0.05857(17) 0.37948(16) 0.0367(7) Uani 1 1 d . . . . .
H44A H 0.223667 -0.109887 0.420831 0.055 Uiso 1 1 calc R U . . .
H44B H 0.239102 -0.081371 0.329811 0.055 Uiso 1 1 calc R U . . .
H44C H 0.184019 -0.009675 0.387589 0.055 Uiso 1 1 calc R U . . .
C45 C 0.4609(2) -0.10529(19) 0.38793(17) 0.0442(8) Uani 1 1 d . . . . .
H45A H 0.447196 -0.139284 0.439668 0.066 Uiso 1 1 calc R U . . .
H45B H 0.527727 -0.078357 0.378641 0.066 Uiso 1 1 calc R U . . .
H45C H 0.459891 -0.147981 0.349698 0.066 Uiso 1 1 calc R U . . .
C46 C 0.3490(2) 0.05845(18) 0.46261(14) 0.0371(7) Uani 1 1 d . . . . .
H46A H 0.323485 0.019308 0.510563 0.056 Uiso 1 1 calc R U . . .
H46B H 0.301257 0.111470 0.456112 0.056 Uiso 1 1 calc R U . . .
H46C H 0.415274 0.081025 0.464700 0.056 Uiso 1 1 calc R U . . .
Li1 Li 0.1138(3) 0.1241(3) 0.7719(3) 0.0420(12) Uani 1 1 d D . . . .
O1S O -0.01970(13) 0.16055(13) 0.82161(11) 0.0407(5) Uani 1 1 d . . . . .
C1S C -0.1102(2) 0.1336(2) 0.79841(17) 0.0414(7) Uani 1 1 d . . . . .
H1SA H -0.105055 0.066998 0.790580 0.050 Uiso 1 1 calc R U . . .
H1SB H -0.120962 0.171088 0.750166 0.050 Uiso 1 1 calc R U . . .
C2S C -0.1948(2) 0.15225(19) 0.86427(17) 0.0400(7) Uani 1 1 d . . . . .
H2SA H -0.199875 0.100325 0.906287 0.048 Uiso 1 1 calc R U . . .
H2SB H -0.260681 0.162526 0.847182 0.048 Uiso 1 1 calc R U . . .
C3S C -0.1628(2) 0.23998(18) 0.88952(17) 0.0393(7) Uani 1 1 d . . . . .
H3SA H -0.194662 0.247216 0.943550 0.047 Uiso 1 1 calc R U . . .
H3SB H -0.179154 0.296030 0.855752 0.047 Uiso 1 1 calc R U . . .
C4S C -0.0487(2) 0.2205(2) 0.88044(17) 0.0512(9) Uani 1 1 d . . . . .
H4SA H -0.012515 0.279217 0.865813 0.061 Uiso 1 1 calc R U . . .
H4SB H -0.031611 0.190320 0.929471 0.061 Uiso 1 1 calc R U . . .
O2S O 0.2042(3) 0.2225(3) 0.7625(2) 0.0332(15) Uani 0.354(4) 1 d D . P A 1
C5S C 0.2751(4) 0.2623(4) 0.6964(3) 0.0244(17) Uani 0.354(4) 1 d D . P A 1
H5SA H 0.236908 0.299227 0.660084 0.029 Uiso 0.354(4) 1 calc R U P A 1
H5SB H 0.313693 0.211520 0.669645 0.029 Uiso 0.354(4) 1 calc R U P A 1
C6S C 0.3478(5) 0.3231(4) 0.7182(3) 0.0352(19) Uani 0.354(4) 1 d D . P A 1
H6SA H 0.418070 0.296199 0.709989 0.042 Uiso 0.354(4) 1 calc R U P A 1
H6SB H 0.346335 0.386770 0.690950 0.042 Uiso 0.354(4) 1 calc R U P A 1
C7S C 0.3011(5) 0.3198(4) 0.8004(3) 0.0439(19) Uani 0.354(4) 1 d D . P A 1
H7SA H 0.244241 0.366574 0.808363 0.053 Uiso 0.354(4) 1 calc R U P A 1
H7SB H 0.351610 0.331758 0.831074 0.053 Uiso 0.354(4) 1 calc R U P A 1
C8S C 0.2635(5) 0.2233(4) 0.8227(4) 0.050(2) Uani 0.354(4) 1 d D . P A 1
H8SA H 0.319619 0.175451 0.819132 0.060 Uiso 0.354(4) 1 calc R U P A 1
H8SB H 0.220795 0.215906 0.874911 0.060 Uiso 0.354(4) 1 calc R U P A 1
O2S* O 0.2118(2) 0.2162(3) 0.75967(16) 0.0595(12) Uani 0.646(4) 1 d D . P A 2
C5S* C 0.2854(3) 0.2465(3) 0.6927(2) 0.0464(14) Uani 0.646(4) 1 d D . P A 2
H5SC H 0.252964 0.284596 0.653337 0.056 Uiso 0.646(4) 1 calc R U P A 2
H5SD H 0.323960 0.193190 0.669675 0.056 Uiso 0.646(4) 1 calc R U P A 2
C6S* C 0.3519(4) 0.3033(4) 0.7253(2) 0.0741(18) Uani 0.646(4) 1 d D U P A 2
H6SC H 0.423874 0.292393 0.701205 0.089 Uiso 0.646(4) 1 calc R U P A 2
H6SD H 0.333852 0.370262 0.714788 0.089 Uiso 0.646(4) 1 calc R U P A 2
C7S* C 0.3374(3) 0.2761(4) 0.8087(2) 0.0567(15) Uani 0.646(4) 1 d D . P A 2
H7SC H 0.353807 0.326706 0.836035 0.068 Uiso 0.646(4) 1 calc R U P A 2
H7SD H 0.378576 0.219329 0.821197 0.068 Uiso 0.646(4) 1 calc R U P A 2
C8S* C 0.2260(3) 0.2587(4) 0.8270(2) 0.0478(13) Uani 0.646(4) 1 d D . P A 2
H8SC H 0.208158 0.215982 0.874901 0.057 Uiso 0.646(4) 1 calc R U P A 2
H8SD H 0.184832 0.317470 0.832150 0.057 Uiso 0.646(4) 1 calc R U P A 2
O3S O 0.16231(14) 0.01499(14) 0.82943(11) 0.0452(5) Uani 1 1 d . . . . .
C9S C 0.2517(2) -0.0388(2) 0.79745(17) 0.0453(8) Uani 1 1 d . . . . .
H9SA H 0.311559 -0.022757 0.817003 0.054 Uiso 1 1 calc R U . . .
H9SB H 0.266215 -0.027020 0.740557 0.054 Uiso 1 1 calc R U . . .
C10S C 0.2267(2) -0.1390(2) 0.82353(17) 0.0476(8) Uani 1 1 d . . . . .
H10D H 0.288752 -0.178593 0.826959 0.057 Uiso 1 1 calc R U . . .
H10E H 0.189003 -0.163619 0.788577 0.057 Uiso 1 1 calc R U . . .
C11S C 0.1608(2) -0.1323(2) 0.90269(18) 0.0550(9) Uani 1 1 d . . . . .
H11A H 0.113340 -0.183666 0.916997 0.066 Uiso 1 1 calc R U . . .
H11B H 0.202838 -0.133696 0.942528 0.066 Uiso 1 1 calc R U . . .
C12S C 0.1049(3) -0.0409(3) 0.8931(2) 0.0784(13) Uani 1 1 d . . . . .
H12A H 0.036583 -0.049749 0.883106 0.094 Uiso 1 1 calc R U . . .
H12B H 0.096921 -0.010030 0.940532 0.094 Uiso 1 1 calc R U . . .
O4S O 0.10842(15) 0.08769(14) 0.67451(11) 0.0476(5) Uani 1 1 d . . . . .
C13S C 0.0759(3) -0.0006(2) 0.66038(18) 0.0556(9) Uani 1 1 d . . . . .
H13A H 0.011863 -0.017426 0.696080 0.067 Uiso 1 1 calc R U . . .
H13B H 0.128251 -0.050328 0.667470 0.067 Uiso 1 1 calc R U . . .
C14S C 0.0606(2) 0.0125(2) 0.57880(17) 0.0602(9) Uani 1 1 d . . . . .
H14A H 0.005795 -0.026184 0.571989 0.072 Uiso 1 1 calc R U . . .
H14B H 0.123721 -0.002921 0.542791 0.072 Uiso 1 1 calc R U . . .
C15S C 0.0313(3) 0.1148(2) 0.56714(18) 0.0672(10) Uani 1 1 d . . . . .
H15A H 0.044722 0.139099 0.511879 0.081 Uiso 1 1 calc R U . . .
H15C H -0.041219 0.126943 0.589140 0.081 Uiso 1 1 calc R U . . .
C16S C 0.0982(2) 0.1562(2) 0.60966(16) 0.0447(8) Uani 1 1 d . . . . .
H16C H 0.165224 0.168505 0.576437 0.054 Uiso 1 1 calc R U . . .
H16A H 0.067363 0.215265 0.627606 0.054 Uiso 1 1 calc R U . . .

loop_
_atom_site_aniso_label
_atom_site_aniso_U_11
_atom_site_aniso_U_22
_atom_site_aniso_U_33
_atom_site_aniso_U_23
_atom_site_aniso_U_13
_atom_site_aniso_U_12
Y1 0.02045(10) 0.01605(10) 0.02003(10) -0.00179(8) -0.00287(8) -0.00063(8)
Cl1 0.0364(3) 0.0263(3) 0.0407(4) 0.0019(3) 0.0052(3) -0.0086(3)
Si1 0.0239(3) 0.0232(3) 0.0261(3) -0.0077(3) -0.0061(3) -0.0024(3)
Si2 0.0214(3) 0.0304(4) 0.0282(3) -0.0062(3) -0.0020(3) 0.0044(3)
Si3 0.0325(4) 0.0219(3) 0.0214(3) -0.0050(3) -0.0075(3) 0.0017(3)
Si4 0.0300(3) 0.0201(3) 0.0283(3) -0.0004(3) -0.0057(3) -0.0020(3)
N1 0.0228(9) 0.0187(9) 0.0221(10) -0.0028(8) -0.0035(8) -0.0021(8)
N2 0.0196(9) 0.0181(9) 0.0188(9) -0.0055(7) -0.0006(8) 0.0008(8)
N3 0.0241(10) 0.0182(9) 0.0255(10) -0.0019(8) -0.0047(8) -0.0005(8)
N4 0.0227(9) 0.0188(9) 0.0194(9) -0.0030(8) -0.0040(8) 0.0014(8)
N5 0.0185(9) 0.0157(9) 0.0211(9) -0.0023(7) -0.0019(8) -0.0006(7)
N6 0.0347(11) 0.0133(9) 0.0288(11) -0.0057(8) -0.0025(9) 0.0023(9)
C1 0.0148(10) 0.0217(11) 0.0227(11) -0.0044(9) -0.0009(9) 0.0022(9)
C2 0.0284(12) 0.0234(11) 0.0224(11) -0.0018(9) -0.0089(10) -0.0063(10)
C3 0.0425(15) 0.0311(13) 0.0272(13) -0.0009(11) -0.0057(12) -0.0111(12)
C4 0.076(2) 0.0479(17) 0.0277(15) 0.0064(13) -0.0107(15) -0.0260(15)
C5 0.094(2) 0.0502(18) 0.0426(16) 0.0195(14) -0.0431(15) -0.0219(17)
C6 0.070(2) 0.0382(17) 0.072(2) 0.0087(15) -0.0421(16) 0.0027(15)
C7 0.0365(14) 0.0349(14) 0.0438(16) 0.0013(12) -0.0134(12) 0.0075(12)
C8 0.0698(19) 0.0297(14) 0.0441(16) -0.0079(12) -0.0117(15) -0.0224(13)
C9 0.0296(13) 0.0436(15) 0.0375(14) -0.0190(11) -0.0100(11) 0.0048(12)
C10 0.0304(13) 0.0472(15) 0.0395(14) -0.0218(12) -0.0119(11) 0.0019(12)
C11 0.0246(11) 0.0181(11) 0.0198(11) 0.0007(9) -0.0074(9) -0.0012(9)
C12 0.0270(12) 0.0224(11) 0.0225(11) -0.0011(9) -0.0055(10) -0.0024(10)
C13 0.0288(12) 0.0211(12) 0.0327(13) 0.0031(10) -0.0060(11) -0.0073(10)
C14 0.0340(13) 0.0173(11) 0.0381(14) -0.0011(10) -0.0112(11) -0.0065(10)
C15 0.0323(13) 0.0181(11) 0.0324(13) -0.0031(10) -0.0106(11) -0.0016(10)
C16 0.0448(15) 0.0180(12) 0.0361(14) -0.0062(10) -0.0099(12) -0.0015(11)
C17 0.0496(16) 0.0217(12) 0.0325(13) -0.0127(10) -0.0022(12) 0.0038(12)
C18 0.0338(13) 0.0228(12) 0.0276(13) -0.0034(10) -0.0004(11) 0.0020(11)
C19 0.0272(12) 0.0177(11) 0.0249(12) 0.0000(9) -0.0076(10) 0.0031(10)
C20 0.0258(12) 0.0177(11) 0.0223(11) -0.0001(9) -0.0072(9) 0.0003(9)
C21 0.0396(16) 0.0484(17) 0.0599(19) -0.0045(15) -0.0096(15) 0.0176(14)
C22 0.0277(13) 0.0434(15) 0.0332(14) -0.0100(12) 0.0002(11) -0.0048(12)
C23 0.0265(13) 0.0541(17) 0.0332(14) -0.0129(12) -0.0017(11) -0.0022(12)
C24 0.0213(11) 0.0174(11) 0.0239(11) 0.0040(9) -0.0068(9) -0.0043(9)
C25 0.0220(11) 0.0316(13) 0.0216(12) -0.0040(10) -0.0032(10) -0.0034(10)
C26 0.0230(12) 0.0353(14) 0.0341(14) -0.0064(11) -0.0062(11) 0.0014(11)
C27 0.0281(13) 0.0469(16) 0.0428(15) -0.0067(13) -0.0145(12) 0.0075(12)
C28 0.0284(14) 0.064(2) 0.0554(18) -0.0109(15) -0.0158(13) -0.0056(14)
C29 0.0346(15) 0.0510(17) 0.0529(18) -0.0057(14) -0.0118(13) -0.0130(13)
C30 0.0306(13) 0.0320(13) 0.0369(14) -0.0055(11) -0.0053(11) -0.0067(11)
C31 0.0502(16) 0.0250(13) 0.0392(14) -0.0093(11) -0.0167(12) -0.0010(12)
C32 0.0427(15) 0.0342(14) 0.0241(13) -0.0070(11) -0.0052(11) 0.0088(12)
C33 0.0457(15) 0.0281(13) 0.0253(12) -0.0022(10) -0.0124(11) 0.0014(12)
C34 0.0156(10) 0.0219(11) 0.0243(11) -0.0032(9) -0.0048(9) 0.0021(9)
C35 0.0274(12) 0.0230(12) 0.0246(12) -0.0035(10) -0.0048(10) 0.0000(10)
C36 0.0260(12) 0.0293(13) 0.0298(13) 0.0046(11) -0.0021(11) -0.0046(11)
C37 0.0225(12) 0.0374(14) 0.0226(12) -0.0047(11) -0.0016(10) 0.0023(11)
C38 0.0179(11) 0.0282(12) 0.0256(12) -0.0060(10) -0.0071(9) 0.0033(10)
C39 0.0293(13) 0.0366(13) 0.0254(12) -0.0123(10) -0.0059(10) 0.0063(11)
C40 0.0324(13) 0.0324(13) 0.0360(14) -0.0158(11) -0.0050(11) 0.0022(11)
C41 0.0334(13) 0.0222(12) 0.0364(14) -0.0066(11) -0.0046(11) -0.0020(11)
C42 0.0198(11) 0.0215(11) 0.0255(12) -0.0047(9) -0.0046(9) 0.0016(9)
C43 0.0195(11) 0.0227(11) 0.0253(11) -0.0057(9) -0.0074(9) 0.0035(9)
C44 0.0346(14) 0.0236(13) 0.0497(16) -0.0076(12) -0.0004(13) -0.0012(11)
C45 0.0471(16) 0.0338(15) 0.0525(17) 0.0008(13) -0.0178(14) 0.0064(13)
C46 0.0476(16) 0.0385(15) 0.0241(13) 0.0007(11) -0.0044(12) -0.0100(13)
Li1 0.038(2) 0.052(3) 0.041(3) -0.005(2) -0.017(2) -0.0061(19)
O1S 0.0292(9) 0.0484(11) 0.0462(11) -0.0099(9) -0.0082(8) -0.0022(8)
C1S 0.0370(15) 0.0386(15) 0.0515(17) -0.0097(13) -0.0123(13) -0.0021(12)
C2S 0.0317(14) 0.0351(14) 0.0524(17) -0.0082(13) -0.0054(13) 0.0017(12)
C3S 0.0445(16) 0.0310(14) 0.0433(16) -0.0040(12) -0.0117(13) 0.0019(12)
C4S 0.0528(18) 0.0617(19) 0.0417(16) -0.0113(15) -0.0077(14) -0.0160(15)
O2S 0.031(3) 0.042(3) 0.028(3) -0.008(2) -0.004(2) -0.003(2)
C5S 0.026(3) 0.022(3) 0.024(3) -0.008(3) -0.002(3) 0.011(3)
C6S 0.050(4) 0.007(3) 0.052(4) 0.002(3) -0.023(3) 0.006(3)
C7S 0.046(4) 0.050(4) 0.049(3) -0.021(3) -0.038(3) 0.019(3)
C8S 0.052(5) 0.071(5) 0.034(4) -0.002(4) -0.024(3) -0.008(4)
O2S* 0.054(2) 0.105(3) 0.0244(17) -0.0091(18) -0.0050(15) -0.0442(18)
C5S* 0.039(3) 0.064(3) 0.037(2) -0.017(2) 0.001(2) -0.015(2)
C6S* 0.069(3) 0.110(4) 0.046(3) -0.005(3) -0.002(2) -0.053(3)
C7S* 0.040(2) 0.088(4) 0.047(3) -0.002(3) -0.016(2) -0.025(2)
C8S* 0.033(2) 0.083(3) 0.033(2) -0.017(2) -0.0072(18) -0.015(2)
O3S 0.0333(10) 0.0593(13) 0.0389(11) 0.0023(10) -0.0046(9) 0.0064(9)
C9S 0.0269(14) 0.065(2) 0.0409(16) 0.0020(15) -0.0067(12) 0.0044(14)
C10S 0.0370(15) 0.0562(19) 0.0500(18) -0.0038(15) -0.0126(14) 0.0030(14)
C11S 0.0404(17) 0.066(2) 0.0524(19) 0.0102(17) -0.0034(15) -0.0024(16)
C12S 0.062(2) 0.091(3) 0.058(2) 0.025(2) 0.0192(19) 0.016(2)
O4S 0.0563(12) 0.0507(12) 0.0429(11) -0.0109(9) -0.0243(9) 0.0012(10)
C13S 0.064(2) 0.0528(19) 0.0579(19) -0.0167(15) -0.0294(15) 0.0106(16)
C14S 0.0469(17) 0.096(2) 0.0403(17) -0.0284(16) 0.0070(14) -0.0344(16)
C15S 0.080(2) 0.089(2) 0.0364(17) 0.0187(17) -0.0223(16) -0.0504(18)
C16S 0.0420(16) 0.0611(19) 0.0316(15) -0.0035(14) -0.0063(13) -0.0117(14)

loop_
_atom_type_symbol
_atom_type_description
_atom_type_scat_dispersion_real
_atom_type_scat_dispersion_imag
_atom_type_scat_source
C C 0.0033 0.0016 'International Tables Vol C Tables 4.2.6.8 and 6.1.1.4'
H H 0.0000 0.0000 'International Tables Vol C Tables 4.2.6.8 and 6.1.1.4'
N N 0.0061 0.0033 'International Tables Vol C Tables 4.2.6.8 and 6.1.1.4'
Si Si 0.0817 0.0704 'International Tables Vol C Tables 4.2.6.8 and 6.1.1.4'
Cl Cl 0.1484 0.1585 'International Tables Vol C Tables 4.2.6.8 and 6.1.1.4'
Y Y -2.7962 3.5667 'International Tables Vol C Tables 4.2.6.8 and 6.1.1.4'
Li Li -0.0003 0.0001 'International Tables Vol C Tables 4.2.6.8 and 6.1.1.4'
O O 0.0106 0.0060 'International Tables Vol C Tables 4.2.6.8 and 6.1.1.4'

loop_
_geom_angle_atom_site_label_1
_geom_angle_atom_site_label_2
_geom_angle_atom_site_label_3
_geom_angle
N3 Y1 N2 72.94(6)
N3 Y1 N4 97.81(7)
N2 Y1 N4 93.37(6)
N3 Y1 N1 102.17(6)
N2 Y1 N1 56.96(6)
N4 Y1 N1 136.07(6)
N3 Y1 N5 144.68(6)
N2 Y1 N5 84.42(6)
N4 Y1 N5 56.07(6)
N1 Y1 N5 86.87(6)
N3 Y1 Cl1 106.48(5)
N2 Y1 Cl1 164.17(5)
N4 Y1 Cl1 102.32(5)
N1 Y1 Cl1 108.74(5)
N5 Y1 Cl1 102.56(4)
N3 Y1 C1 82.95(6)
N2 Y1 C1 28.60(6)
N4 Y1 C1 119.16(6)
N1 Y1 C1 29.14(6)
N5 Y1 C1 89.99(6)
Cl1 Y1 C1 136.03(5)
N3 Y1 C24 120.68(7)
N2 Y1 C24 85.19(6)
N4 Y1 C24 28.20(6)
N1 Y1 C24 110.50(6)
N5 Y1 C24 28.30(6)
Cl1 Y1 C24 107.75(5)
C1 Y1 C24 102.98(6)
N1 Si1 C8 106.39(11)
N1 Si1 C9 112.41(11)
C8 Si1 C9 107.54(13)
N1 Si1 C10 113.58(11)
C8 Si1 C10 108.56(13)
C9 Si1 C10 108.13(12)
N3 Si2 C21 112.45(12)
N3 Si2 C22 114.98(11)
C21 Si2 C22 108.28(13)
N3 Si2 C23 107.02(11)
C21 Si2 C23 106.23(14)
C22 Si2 C23 107.40(12)
N4 Si3 C31 113.47(11)
N4 Si3 C32 104.31(11)
C31 Si3 C32 109.17(12)
N4 Si3 C33 112.13(10)
C31 Si3 C33 108.90(12)
C32 Si3 C33 108.65(11)
N6 Si4 C44 111.20(12)
N6 Si4 C45 110.94(11)
C44 Si4 C45 111.20(12)
N6 Si4 C46 104.72(11)
C44 Si4 C46 109.19(12)
C45 Si4 C46 109.37(13)
C1 N1 Si1 130.98(16)
C1 N1 Y1 90.33(13)
Si1 N1 Y1 138.20(10)
C1 N2 C11 127.84(19)
C1 N2 Y1 94.21(13)
C11 N2 Y1 131.18(14)
C19 N3 Si2 121.37(15)
C19 N3 Y1 120.09(14)
Si2 N3 Y1 118.20(10)
C24 N4 Si3 131.10(17)
C24 N4 Y1 93.57(14)
Si3 N4 Y1 135.07(10)
C24 N5 C34 122.97(18)
C24 N5 Y1 92.01(13)
C34 N5 Y1 132.86(14)
C42 N6 Si4 133.41(16)
C42 N6 H6N 109.8(16)
Si4 N6 H6N 116.8(16)
N2 C1 N1 115.4(2)
N2 C1 C2 122.5(2)
N1 C1 C2 121.9(2)
N2 C1 Y1 57.18(11)
N1 C1 Y1 60.53(11)
C2 C1 Y1 160.48(15)
C3 C2 C7 119.5(2)
C3 C2 C1 121.4(2)
C7 C2 C1 119.1(2)
C2 C3 C4 120.6(3)
C2 C3 H3A 119.7
C4 C3 H3A 119.7
C5 C4 C3 119.7(3)
C5 C4 H4A 120.1
C3 C4 H4A 120.1
C4 C5 C6 119.9(3)
C4 C5 H5A 120.1
C6 C5 H5A 120.1
C5 C6 C7 120.7(3)
C5 C6 H6A 119.6
C7 C6 H6A 119.6
C6 C7 C2 119.5(3)
C6 C7 H7A 120.2
C2 C7 H7A 120.2
Si1 C8 H8A 109.5
Si1 C8 H8B 109.5
H8A C8 H8B 109.5
Si1 C8 H8C 109.5
H8A C8 H8C 109.5
H8B C8 H8C 109.5
Si1 C9 H9A 109.5
Si1 C9 H9B 109.5
H9A C9 H9B 109.5
Si1 C9 H9C 109.5
H9A C9 H9C 109.5
H9B C9 H9C 109.5
Si1 C10 H10A 109.5
Si1 C10 H10B 109.5
H10A C10 H10B 109.5
Si1 C10 H10C 109.5
H10A C10 H10C 109.5
H10B C10 H10C 109.5
C12 C11 N2 120.5(2)
C12 C11 C20 120.9(2)
N2 C11 C20 118.07(18)
C11 C12 C13 121.0(2)
C11 C12 H12C 119.5
C13 C12 H12C 119.5
C14 C13 C12 120.0(2)
C14 C13 H13C 120.0
C12 C13 H13C 120.0
C13 C14 C15 121.1(2)
C13 C14 H14C 119.5
C15 C14 H14C 119.5
C16 C15 C14 119.7(2)
C16 C15 C20 120.3(2)
C14 C15 C20 120.0(2)
C17 C16 C15 120.3(2)
C17 C16 H16B 119.8
C15 C16 H16B 119.8
C16 C17 C18 120.4(2)
C16 C17 H17A 119.8
C18 C17 H17A 119.8
C17 C18 C19 123.6(2)
C17 C18 H18A 118.2
C19 C18 H18A 118.2
C18 C19 N3 120.6(2)
C18 C19 C20 116.5(2)
N3 C19 C20 122.9(2)
C15 C20 C11 116.8(2)
C15 C20 C19 118.8(2)
C11 C20 C19 124.4(2)
Si2 C21 H21A 109.5
Si2 C21 H21B 109.5
H21A C21 H21B 109.5
Si2 C21 H21C 109.5
H21A C21 H21C 109.5
H21B C21 H21C 109.5
Si2 C22 H22A 109.5
Si2 C22 H22B 109.5
H22A C22 H22B 109.5
Si2 C22 H22C 109.5
H22A C22 H22C 109.5
H22B C22 H22C 109.5
Si2 C23 H23A 109.5
Si2 C23 H23B 109.5
H23A C23 H23B 109.5
Si2 C23 H23C 109.5
H23A C23 H23C 109.5
H23B C23 H23C 109.5
N4 C24 N5 116.6(2)
N4 C24 C25 121.6(2)
N5 C24 C25 121.4(2)
N4 C24 Y1 58.22(12)
N5 C24 Y1 59.69(11)
C25 C24 Y1 174.84(15)
C30 C25 C26 119.3(2)
C30 C25 C24 121.7(2)
C26 C25 C24 118.7(2)
C27 C26 C25 120.7(2)
C27 C26 H26A 119.7
C25 C26 H26A 119.7
C28 C27 C26 119.8(3)
C28 C27 H27A 120.1
C26 C27 H27A 120.1
C29 C28 C27 120.2(3)
C29 C28 H28A 119.9
C27 C28 H28A 119.9
C28 C29 C30 120.3(3)
C28 C29 H29A 119.8
C30 C29 H29A 119.8
C25 C30 C29 119.6(2)
C25 C30 H30A 120.2
C29 C30 H30A 120.2
Si3 C31 H31A 109.5
Si3 C31 H31B 109.5
H31A C31 H31B 109.5
Si3 C31 H31C 109.5
H31A C31 H31C 109.5
H31B C31 H31C 109.5
Si3 C32 H32A 109.5
Si3 C32 H32B 109.5
H32A C32 H32B 109.5
Si3 C32 H32C 109.5
H32A C32 H32C 109.5
H32B C32 H32C 109.5
Si3 C33 H33A 109.5
Si3 C33 H33B 109.5
H33A C33 H33B 109.5
Si3 C33 H33C 109.5
H33A C33 H33C 109.5
H33B C33 H33C 109.5
C35 C34 N5 119.3(2)
C35 C34 C43 120.0(2)
N5 C34 C43 120.37(19)
C34 C35 C36 121.7(2)
C34 C35 H35A 119.2
C36 C35 H35A 119.2
C37 C36 C35 119.8(2)
C37 C36 H36A 120.1
C35 C36 H36A 120.1
C36 C37 C38 121.0(2)
C36 C37 H37A 119.5
C38 C37 H37A 119.5
C39 C38 C37 120.2(2)
C39 C38 C43 120.4(2)
C37 C38 C43 119.3(2)
C40 C39 C38 120.6(2)
C40 C39 H39A 119.7
C38 C39 H39A 119.7
C39 C40 C41 120.5(2)
C39 C40 H40A 119.8
C41 C40 H40A 119.8
C42 C41 C40 121.8(2)
C42 C41 H41A 119.1
C40 C41 H41A 119.1
C41 C42 N6 120.1(2)
C41 C42 C43 119.0(2)
N6 C42 C43 120.9(2)
C34 C43 C38 118.0(2)
C34 C43 C42 124.5(2)
C38 C43 C42 117.5(2)
Si4 C44 H44A 109.5
Si4 C44 H44B 109.5
H44A C44 H44B 109.5
Si4 C44 H44C 109.5
H44A C44 H44C 109.5
H44B C44 H44C 109.5
Si4 C45 H45A 109.5
Si4 C45 H45B 109.5
H45A C45 H45B 109.5
Si4 C45 H45C 109.5
H45A C45 H45C 109.5
H45B C45 H45C 109.5
Si4 C46 H46A 109.5
Si4 C46 H46B 109.5
H46A C46 H46B 109.5
Si4 C46 H46C 109.5
H46A C46 H46C 109.5
H46B C46 H46C 109.5
O4S Li1 O2S* 109.5(3)
O4S Li1 O2S 111.3(3)
O4S Li1 O1S 109.3(2)
O2S* Li1 O1S 114.8(3)
O2S Li1 O1S 110.6(3)
O4S Li1 O3S 105.4(3)
O2S* Li1 O3S 107.6(3)
O2S Li1 O3S 110.2(3)
O1S Li1 O3S 109.8(2)
C4S O1S C1S 109.1(2)
C4S O1S Li1 128.6(2)
C1S O1S Li1 122.2(2)
O1S C1S C2S 104.3(2)
O1S C1S H1SA 110.9
C2S C1S H1SA 110.9
O1S C1S H1SB 110.9
C2S C1S H1SB 110.9
H1SA C1S H1SB 108.9
C1S C2S C3S 102.6(2)
C1S C2S H2SA 111.2
C3S C2S H2SA 111.2
C1S C2S H2SB 111.2
C3S C2S H2SB 111.2
H2SA C2S H2SB 109.2
C2S C3S C4S 100.7(2)
C2S C3S H3SA 111.6
C4S C3S H3SA 111.6
C2S C3S H3SB 111.6
C4S C3S H3SB 111.6
H3SA C3S H3SB 109.4
O1S C4S C3S 107.2(2)
O1S C4S H4SA 110.3
C3S C4S H4SA 110.3
O1S C4S H4SB 110.3
C3S C4S H4SB 110.3
H4SA C4S H4SB 108.5
C5S O2S C8S 100.3(5)
C5S O2S Li1 130.2(4)
C8S O2S Li1 117.9(4)
O2S C5S C6S 112.3(5)
O2S C5S H5SA 109.1
C6S C5S H5SA 109.1
O2S C5S H5SB 109.1
C6S C5S H5SB 109.1
H5SA C5S H5SB 107.9
C7S C6S C5S 97.0(5)
C7S C6S H6SA 112.4
C5S C6S H6SA 112.4
C7S C6S H6SB 112.4
C5S C6S H6SB 112.4
H6SA C6S H6SB 109.9
C6S C7S C8S 105.0(5)
C6S C7S H7SA 110.7
C8S C7S H7SA 110.7
C6S C7S H7SB 110.7
C8S C7S H7SB 110.7
H7SA C7S H7SB 108.8
O2S C8S C7S 97.8(5)
O2S C8S H8SA 112.2
C7S C8S H8SA 112.2
O2S C8S H8SB 112.2
C7S C8S H8SB 112.2
H8SA C8S H8SB 109.8
C5S* O2S* C8S* 111.3(3)
C5S* O2S* Li1 128.9(3)
C8S* O2S* Li1 119.5(3)
O2S* C5S* C6S* 101.9(3)
O2S* C5S* H5SC 111.4
C6S* C5S* H5SC 111.4
O2S* C5S* H5SD 111.4
C6S* C5S* H5SD 111.4
H5SC C5S* H5SD 109.3
C7S* C6S* C5S* 108.5(4)
C7S* C6S* H6SC 110.0
C5S* C6S* H6SC 110.0
C7S* C6S* H6SD 110.0
C5S* C6S* H6SD 110.0
H6SC C6S* H6SD 108.4
C6S* C7S* C8S* 100.6(4)
C6S* C7S* H7SC 111.7
C8S* C7S* H7SC 111.7
C6S* C7S* H7SD 111.7
C8S* C7S* H7SD 111.7
H7SC C7S* H7SD 109.4
O2S* C8S* C7S* 102.3(3)
O2S* C8S* H8SC 111.3
C7S* C8S* H8SC 111.3
O2S* C8S* H8SD 111.3
C7S* C8S* H8SD 111.3
H8SC C8S* H8SD 109.2
C12S O3S C9S 108.7(2)
C12S O3S Li1 126.8(2)
C9S O3S Li1 121.6(2)
O3S C9S C10S 105.2(2)
O3S C9S H9SA 110.7
C10S C9S H9SA 110.7
O3S C9S H9SB 110.7
C10S C9S H9SB 110.7
H9SA C9S H9SB 108.8
C9S C10S C11S 101.8(2)
C9S C10S H10D 111.4
C11S C10S H10D 111.4
C9S C10S H10E 111.4
C11S C10S H10E 111.4
H10D C10S H10E 109.3
C12S C11S C10S 103.4(3)
C12S C11S H11A 111.1
C10S C11S H11A 111.1
C12S C11S H11B 111.1
C10S C11S H11B 111.1
H11A C11S H11B 109.0
O3S C12S C11S 107.8(3)
O3S C12S H12A 110.1
C11S C12S H12A 110.1
O3S C12S H12B 110.1
C11S C12S H12B 110.1
H12A C12S H12B 108.5
C13S O4S C16S 108.9(2)
C13S O4S Li1 126.1(2)
C16S O4S Li1 121.1(2)
O4S C13S C14S 105.8(3)
O4S C13S H13A 110.6
C14S C13S H13A 110.6
O4S C13S H13B 110.6
C14S C13S H13B 110.6
H13A C13S H13B 108.7
C13S C14S C15S 102.4(3)
C13S C14S H14A 111.3
C15S C14S H14A 111.3
C13S C14S H14B 111.3
C15S C14S H14B 111.3
H14A C14S H14B 109.2
C16S C15S C14S 102.4(3)
C16S C15S H15A 111.3
C14S C15S H15A 111.3
C16S C15S H15C 111.3
C14S C15S H15C 111.3
H15A C15S H15C 109.2
O4S C16S C15S 105.3(2)
O4S C16S H16C 110.7
C15S C16S H16C 110.7
O4S C16S H16A 110.7
C15S C16S H16A 110.7
H16C C16S H16A 108.8

loop_
_geom_bond_atom_site_label_1
_geom_bond_atom_site_label_2
_geom_bond_distance
Y1 N3 2.2943(18)
Y1 N2 2.3189(17)
Y1 N4 2.3890(19)
Y1 N1 2.3957(19)
Y1 N5 2.4229(18)
Y1 Cl1 2.6002(6)
Y1 C1 2.752(2)
Y1 C24 2.805(2)
Si1 N1 1.724(2)
Si1 C8 1.863(3)
Si1 C9 1.863(2)
Si1 C10 1.874(3)
Si2 N3 1.717(2)
Si2 C21 1.873(3)
Si2 C22 1.873(3)
Si2 C23 1.879(3)
Si3 N4 1.7394(19)
Si3 C31 1.867(3)
Si3 C32 1.868(3)
Si3 C33 1.872(3)
Si4 N6 1.719(2)
Si4 C44 1.857(3)
Si4 C45 1.861(3)
Si4 C46 1.861(3)
N1 C1 1.340(3)
N2 C1 1.321(3)
N2 C11 1.399(3)
N3 C19 1.402(3)
N4 C24 1.328(3)
N5 C24 1.330(3)
N5 C34 1.421(3)
N6 C42 1.394(3)
N6 H6N 0.71(2)
C1 C2 1.508(3)
C2 C3 1.381(3)
C2 C7 1.389(3)
C3 C4 1.393(4)
C3 H3A 0.9500
C4 C5 1.373(5)
C4 H4A 0.9500
C5 C6 1.381(4)
C5 H5A 0.9500
C6 C7 1.388(4)
C6 H6A 0.9500
C7 H7A 0.9500
C8 H8A 0.9800
C8 H8B 0.9800
C8 H8C 0.9800
C9 H9A 0.9800
C9 H9B 0.9800
C9 H9C 0.9800
C10 H10A 0.9800
C10 H10B 0.9800
C10 H10C 0.9800
C11 C12 1.378(3)
C11 C20 1.443(3)
C12 C13 1.407(3)
C12 H12C 0.9500
C13 C14 1.361(3)
C13 H13C 0.9500
C14 C15 1.425(3)
C14 H14C 0.9500
C15 C16 1.413(3)
C15 C20 1.435(3)
C16 C17 1.355(3)
C16 H16B 0.9500
C17 C18 1.394(3)
C17 H17A 0.9500
C18 C19 1.397(3)
C18 H18A 0.9500
C19 C20 1.459(3)
C21 H21A 0.9800
C21 H21B 0.9800
C21 H21C 0.9800
C22 H22A 0.9800
C22 H22B 0.9800
C22 H22C 0.9800
C23 H23A 0.9800
C23 H23B 0.9800
C23 H23C 0.9800
C24 C25 1.504(3)
C25 C30 1.391(3)
C25 C26 1.392(3)
C26 C27 1.384(4)
C26 H26A 0.9500
C27 C28 1.382(4)
C27 H27A 0.9500
C28 C29 1.381(4)
C28 H28A 0.9500
C29 C30 1.397(4)
C29 H29A 0.9500
C30 H30A 0.9500
C31 H31A 0.9800
C31 H31B 0.9800
C31 H31C 0.9800
C32 H32A 0.9800
C32 H32B 0.9800
C32 H32C 0.9800
C33 H33A 0.9800
C33 H33B 0.9800
C33 H33C 0.9800
C34 C35 1.376(3)
C34 C43 1.435(3)
C35 C36 1.406(3)
C35 H35A 0.9500
C36 C37 1.372(3)
C36 H36A 0.9500
C37 C38 1.420(3)
C37 H37A 0.9500
C38 C39 1.411(3)
C38 C43 1.439(3)
C39 C40 1.357(3)
C39 H39A 0.9500
C40 C41 1.406(3)
C40 H40A 0.9500
C41 C42 1.385(3)
C41 H41A 0.9500
C42 C43 1.451(3)
C44 H44A 0.9800
C44 H44B 0.9800
C44 H44C 0.9800
C45 H45A 0.9800
C45 H45B 0.9800
C45 H45C 0.9800
C46 H46A 0.9800
C46 H46B 0.9800
C46 H46C 0.9800
Li1 O4S 1.895(5)
Li1 O2S* 1.903(6)
Li1 O2S 1.908(7)
Li1 O1S 1.913(5)
Li1 O3S 1.926(5)
O1S C4S 1.426(3)
O1S C1S 1.453(3)
C1S C2S 1.504(4)
C1S H1SA 0.9900
C1S H1SB 0.9900
C2S C3S 1.518(4)
C2S H2SA 0.9900
C2S H2SB 0.9900
C3S C4S 1.524(4)
C3S H3SA 0.9900
C3S H3SB 0.9900
C4S H4SA 0.9900
C4S H4SB 0.9900
O2S C5S 1.445(5)
O2S C8S 1.461(6)
C5S C6S 1.496(6)
C5S H5SA 0.9900
C5S H5SB 0.9900
C6S C7S 1.473(6)
C6S H6SA 0.9900
C6S H6SB 0.9900
C7S C8S 1.501(6)
C7S H7SA 0.9900
C7S H7SB 0.9900
C8S H8SA 0.9900
C8S H8SB 0.9900
O2S* C5S* 1.436(4)
O2S* C8S* 1.467(4)
C5S* C6S* 1.500(5)
C5S* H5SC 0.9900
C5S* H5SD 0.9900
C6S* C7S* 1.467(5)
C6S* H6SC 0.9900
C6S* H6SD 0.9900
C7S* C8S* 1.502(5)
C7S* H7SC 0.9900
C7S* H7SD 0.9900
C8S* H8SC 0.9900
C8S* H8SD 0.9900
O3S C12S 1.432(4)
O3S C9S 1.449(3)
C9S C10S 1.510(4)
C9S H9SA 0.9900
C9S H9SB 0.9900
C10S C11S 1.523(4)
C10S H10D 0.9900
C10S H10E 0.9900
C11S C12S 1.490(5)
C11S H11A 0.9900
C11S H11B 0.9900
C12S H12A 0.9900
C12S H12B 0.9900
O4S C13S 1.448(4)
O4S C16S 1.450(3)
C13S C14S 1.497(4)
C13S H13A 0.9900
C13S H13B 0.9900
C14S C15S 1.512(5)
C14S H14A 0.9900
C14S H14B 0.9900
C15S C16S 1.485(4)
C15S H15A 0.9900
C15S H15C 0.9900
C16S H16C 0.9900
C16S H16A 0.9900
